data_2004506
loop_
_publ_author_name
'M\"uller, U.'
'Siekmann, J. Frenzen'

_publ_section_title
;
 Tetraphenylphosphonium Pentachlorostannat, PPh~4~[SnCl~5~], und
 Tetraphenylphosphonium Pentachlorostannat Monohydrat,
 PPh~4~[SnCl~5~.H~2~O]
;
_journal_issue 2
_journal_name_full 'Acta Crystallographica Section C'
_journal_page_first 330
_journal_page_last 333
_journal_paper_doi 10.1107/S0108270195011073
_journal_volume 52
_journal_year 1996
_chemical_formula_iupac '(C24 H20 P) [Sn Cl5]'
_chemical_formula_moiety 'C24 H20 Cl5 P Sn'
_chemical_formula_sum 'C24 H20 Cl5 P Sn'
_chemical_formula_weight 635.37
_chemical_name_systematic Tetraphenylphosphonium-pentachlorostannat
_space_group_IT_number 13
_symmetry_cell_setting monoclinic
_symmetry_space_group_name_Hall '-P 2ab'
_symmetry_space_group_name_H-M 'P 1 1 2/n'
_audit_creation_method SHELXL
_cell_angle_alpha 90.00
_cell_angle_beta 90.00
_cell_angle_gamma 91.39(3)
_cell_formula_units_Z 2
_cell_length_a 13.113(3)
_cell_length_b 13.315(3)
_cell_length_c 7.405(2)
_cell_measurement_reflns_used 25
_cell_measurement_temperature 299(2)
_cell_measurement_theta_max 21
_cell_measurement_theta_min 17
_cell_volume 1292.5(5)
_computing_cell_refinement 'CAD-4 Software'
_computing_data_collection 'CAD-4 Software (Enraf-Nonius, 1989)'
_computing_data_reduction 'XCAD4 (Harms, 1987)'
_computing_molecular_graphics 'ORTEX (McArdle, 1994), ATOMS (Dowty, 1993)'
_computing_publication_material SHELXL93
_computing_structure_refinement 'SHELXL93 (Sheldrick, 1993)'
_computing_structure_solution 'SHELXS86 (Sheldrick, 1990)'
_diffrn_ambient_temperature 299(2)
_diffrn_measurement_device 'Vierkreisdiffraktometer Enraf-Nonius CAD4'
_diffrn_measurement_method \w-scan
_diffrn_radiation_monochromator Graphit
_diffrn_radiation_source Feinfokus-R\"ohre
_diffrn_radiation_type MoK\a
_diffrn_radiation_wavelength 0.71073
_diffrn_reflns_av_R_equivalents 0.0455
_diffrn_reflns_av_sigmaI/netI 0.0610
_diffrn_reflns_limit_h_max 16
_diffrn_reflns_limit_h_min -16
_diffrn_reflns_limit_k_max 16
_diffrn_reflns_limit_k_min -16
_diffrn_reflns_limit_l_max 9
_diffrn_reflns_limit_l_min 0
_diffrn_reflns_number 4551
_diffrn_reflns_theta_max 25.9
_diffrn_reflns_theta_min 2.1
_diffrn_standards_decay_% '< 4.7'
_diffrn_standards_interval_time '60 min'
_diffrn_standards_number 2
_exptl_absorpt_coefficient_mu 1.578
_exptl_absorpt_correction_T_max 0.81
_exptl_absorpt_correction_T_min 0.74
_exptl_absorpt_correction_type 'empirisch nach \y-scans'
_exptl_crystal_colour farblos
_exptl_crystal_density_diffrn 1.632
_exptl_crystal_description Quader
_exptl_crystal_F_000 628
_exptl_crystal_size_max 0.35
_exptl_crystal_size_mid 0.20
_exptl_crystal_size_min 0.15
_refine_diff_density_max 0.485
_refine_diff_density_min -0.483
_refine_ls_extinction_method keine
_refine_ls_goodness_of_fit_all 0.141
_refine_ls_goodness_of_fit_obs 0.123
_refine_ls_hydrogen_treatment 'U(H) = 1,3 \\times U(C)'
_refine_ls_matrix_type 'volle Matrix'
_refine_ls_number_parameters 142
_refine_ls_number_reflns 2434
_refine_ls_number_restraints 0
_refine_ls_restrained_S_all 0.141
_refine_ls_restrained_S_obs 0.123
_refine_ls_R_factor_all 0.0753
_refine_ls_R_factor_obs 0.0496
_refine_ls_shift/esd_max 0.014
_refine_ls_shift/esd_mean 0.002
_refine_ls_structure_factor_coef Fsqd
_refine_ls_weighting_details 'w = 1/[\s^2^(F~o~^2^)+(0.438P)^2^+1052.2P] mit P=(F~o~^2^+2Fc^2^)/3'
_refine_ls_weighting_scheme calc
_refine_ls_wR_factor_all 0.1905
_refine_ls_wR_factor_obs 0.1437
_reflns_number_observed 1804
_reflns_number_total 2434
_reflns_observed_criterion >2sigma(I)
_cod_data_source_file jz1063.cif
_cod_data_source_block PPh4SnCl5
_cod_depositor_comments
;
The following automatic conversions were performed:

'_refine_ls_weighting_scheme' value 'calc w =
1/[\s^2^(F~o~^2^)+(0.438P)^2^+1052.2P] mit P=(F~o~^2^+2Fc^2^)/3' was
changed to 'calc'. New tag '_refine_ls_weighting_details' was
created. The value of the new tag was set to 'w =
1/[\s^2^(F~o~^2^)+(0.438P)^2^+1052.2P] mit P=(F~o~^2^+2Fc^2^)/3'.

Automatic conversion script
Id: cif_fix_values 3143 2015-03-26 13:38:13Z robertas 
;
_cod_original_sg_symbol_H-M 'P 1 1 2/n (c als Symmetrieachse)'
_cod_database_code 2004506

loop_
_symmetry_equiv_pos_as_xyz
'x, y, z'
'-x+1/2, -y+1/2, z'
'-x, -y, -z'
'x+1/2, y+1/2, -z'

loop_
_atom_site_aniso_label
_atom_site_aniso_U_11
_atom_site_aniso_U_22
_atom_site_aniso_U_33
_atom_site_aniso_U_12
_atom_site_aniso_U_13
_atom_site_aniso_U_23
Sn 0.0505(5) 0.0436(5) 0.0377(5) 0.0006(3) 0.000 0.000
Cl1 0.105(2) 0.0524(15) 0.083(2) -0.0152(15) 0.007(2) -0.0032(15)
Cl2 0.090(2) 0.089(2) 0.105(3) 0.002(2) 0.043(2) -0.022(2)
Cl3 0.091(3) 0.104(3) 0.042(2) 0.001(2) 0.000 0.000
P 0.041(2) 0.0390(15) 0.041(2) 0.0004(12) 0.000 0.000
C1 0.039(4) 0.046(4) 0.041(4) 0.001(3) -0.001(4) 0.003(4)
C2 0.050(5) 0.044(5) 0.054(5) -0.004(4) 0.001(4) 0.008(4)
C3 0.064(6) 0.047(5) 0.062(6) -0.012(4) -0.009(5) 0.001(5)
C4 0.051(5) 0.071(7) 0.060(6) -0.004(5) -0.013(5) -0.004(5)
C5 0.066(6) 0.069(7) 0.055(6) 0.002(5) -0.023(5) 0.003(5)
C6 0.061(6) 0.050(5) 0.057(6) -0.007(4) -0.010(5) 0.009(5)
C7 0.048(5) 0.037(4) 0.040(4) -0.001(3) 0.011(4) -0.001(4)
C8 0.054(5) 0.057(6) 0.050(5) -0.003(4) -0.004(4) -0.011(5)
C9 0.072(7) 0.064(6) 0.042(5) -0.009(5) -0.002(5) -0.010(5)
C10 0.085(8) 0.052(6) 0.060(7) 0.000(5) 0.026(6) 0.009(5)
C11 0.070(7) 0.057(6) 0.065(7) 0.014(5) 0.019(6) 0.003(5)
C12 0.043(5) 0.054(5) 0.051(5) -0.004(4) 0.007(4) 0.001(4)

loop_
_atom_site_label
_atom_site_occupancy
_atom_site_fract_x
_atom_site_fract_y
_atom_site_fract_z
_atom_site_U_iso_or_equiv
_atom_site_thermal_displace_type
_atom_site_calc_flag
_atom_site_refinement_flags
_atom_site_type_symbol
Sn 1 .2500 .2500 .08392(12) .0439(3) Uani d S Sn
Cl1 1 .1820(3) .0819(2) .0953(5) .0804(9) Uani d . Cl
Cl2 1 .1041(3) .3033(3) .2343(6) .0946(12) Uani d . Cl
Cl3 1 .2500 .2500 -0.2258(5) .0790(12) Uani d S Cl
P 1 .7500 .2500 .0577(4) .0403(7) Uani d S P
C1 1 .6490(6) .2071(6) -.0887(12) .042(2) Uani d . C
C2 1 .6123(7) .1088(7) -.0849(14) .050(2) Uani d . C
C3 1 .5366(8) .0788(7) -0.2034(15) .058(2) Uani d . C
C4 1 .4983(8) .1472(8) -0.3226(15) .061(3) Uani d . C
C5 1 .5350(8) .2424(8) -0.3298(15) .063(3) Uani d . C
C6 1 .6110(8) .2743(7) -0.2138(14) .056(2) Uani d . C
C7 1 .7092(7) .3498(6) .2015(12) .042(2) Uani d . C
C8 1 .7792(8) .3860(8) .3306(13) .054(2) Uani d . C
C9 1 .7501(9) .4631(8) .4459(13) .060(3) Uani d . C
C10 1 .6561(9) .5032(8) .4310(16) .066(3) Uani d . C
C11 1 .5863(9) .4663(8) .3061(16) .064(3) Uani d . C
C12 1 .6128(7) .3886(7) .1906(13) .049(2) Uani d . C
H2 1 .6387(7) .0633(7) -.0030(14) .064 Uiso calc R H
H3 1 .5115(8) .0129(7) -0.2026(15) .075 Uiso calc R H
H4 1 .4458(8) .1274(8) -0.4002(15) .079 Uiso calc R H
H5 1 .5089(8) .2869(8) -0.4138(15) .082 Uiso calc R H
H6 1 .6366(8) .3399(7) -0.2191(14) .073 Uiso calc R H
H8 1 .8438(8) .3591(8) .3392(13) .070 Uiso calc R H
H9 1 .7952(9) .4872(8) .5334(13) .078 Uiso calc R H
H10 1 .6384(9) .5561(8) .5059(16) .086 Uiso calc R H
H11 1 .5217(9) .4934(8) .2992(16) .083 Uiso calc R H
H12 1 .5659(7) .3632(7) .1069(13) .064 Uiso calc R H

loop_
_atom_type_symbol
_atom_type_description
_atom_type_scat_dispersion_real
_atom_type_scat_dispersion_imag
_atom_type_scat_source
Sn Sn -0.6537 1.4246 'International Tables Vol C Tables 4.2.6.8 and 6.1.1.4'
Cl Cl 0.1484 0.1585 'International Tables Vol C Tables 4.2.6.8 and 6.1.1.4'
P P 0.1023 0.0942 'International Tables Vol C Tables 4.2.6.8 and 6.1.1.4'
C C 0.0033 0.0016 'International Tables Vol C Tables 4.2.6.8 and 6.1.1.4'
H H 0.0000 0.0000 'International Tables Vol C Tables 4.2.6.8 and 6.1.1.4'

loop_
_geom_angle_atom_site_label_1
_geom_angle_atom_site_label_2
_geom_angle_atom_site_label_3
_geom_angle_site_symmetry_1
_geom_angle_site_symmetry_3
_geom_angle
_geom_angle_publ_flag
Cl1 Sn Cl1 2 . 175.9(2) yes
Cl1 Sn Cl2 . . 88.73(13) yes
Cl1 Sn Cl2 . 2 89.34(13) yes
Cl1 Sn Cl3 . . 92.03(9) yes
Cl2 Sn Cl3 . . 118.43(12) yes
Cl2 Sn Cl2 . 2 123.1(2) yes
C1 P C1 . 2_655 105.6(6) yes
C1 P C7 . . 111.3(4) yes
C1 P C7 2_655 . 110.8(4) yes
C7 P C7 . 2_655 107.2(6) yes
C2 C1 C6 . . 120.1(9) no
C2 C1 P . . 121.7(7) no
C6 C1 P . . 118.2(7) no
C3 C2 C1 . . 119.5(9) no
C4 C3 C2 . . 119.4(9) no
C5 C4 C3 . . 121.5(10) no
C4 C5 C6 . . 120.4(10) no
C5 C6 C1 . . 119.1(9) no
C12 C7 C8 . . 120.6(8) no
C12 C7 P . . 122.3(7) no
C8 C7 P . . 117.0(7) no
C9 C8 C7 . . 118.8(9) no
C10 C9 C8 . . 120.4(10) no
C9 C10 C11 . . 120.9(10) no
C10 C11 C12 . . 120.0(10) no
C7 C12 C11 . . 119.3(10) no

loop_
_geom_bond_atom_site_label_1
_geom_bond_atom_site_label_2
_geom_bond_distance
_geom_bond_publ_flag
Sn Cl1 2.391(3) yes
Sn Cl2 2.339(3) yes
Sn Cl3 2.293(4) yes
P C1 1.795(9) yes
P C7 1.794(8) yes
C1 C2 1.384(12) no
C1 C6 1.388(13) no
C2 C3 1.377(13) no
C3 C4 1.372(14) no
C4 C5 1.346(15) no
C5 C6 1.375(14) no
C7 C12 1.380(12) no
C7 C8 1.402(13) no
C8 C9 1.396(14) no
C9 C10 1.36(2) no
C10 C11 1.38(2) no
C11 C12 1.392(14) no
